data_2106011
loop_
_publ_author_name
'Viani, Alberto'
'Palermo, Andrea'
'Zanardi, Stefano'
'Demitri, Nicola'
'Petr\'icek, V\'aclav'
'Varini, Federico'
'Belluso, Elena'
'St\%ahl, Kenny'
'Gualtieri, Alessandro Francesco'

_publ_section_title
;
 Structure and stability of BaTiSi~2~O~7~
;
_journal_coeditor_code PO5015
_journal_issue 2
_journal_name_full 'Acta Crystallographica Section B'
_journal_page_first
;
;
_journal_paper_doi 10.1107/S2052520615002942
_journal_volume 71
_journal_year 2015
_chemical_formula_sum 'Ba O7 Si2 Ti'
_chemical_formula_weight 353.39
_space_group_IT_number 2
_symmetry_cell_setting triclinic
_symmetry_space_group_name_Hall '-P 1'
_symmetry_space_group_name_H-M 'P -1'
_audit_creation_date 2014-06-05T16:41
_audit_creation_method 'from EXP file using GSAS2CIF'
_audit_update_record
;
2014-06-05T16:41  Initial CIF as created by GSAS2CIF

2014-06-05 # Formatted by publCIF
;
_cell_angle_alpha 90.0836(3)
_cell_angle_beta 100.3679(3)
_cell_angle_gamma 89.9368(3)
_cell_formula_units_Z 4
_cell_length_a 7.99385(4)
_cell_length_b 10.01017(5)
_cell_length_c 7.47514(4)
_cell_measurement_temperature 295
_cell_volume 588.392(5)
_computing_structure_refinement GSAS
_diffrn_ambient_temperature 295
_diffrn_radiation_source synchrotron
_diffrn_radiation_type synchrotron
_diffrn_radiation_wavelength 0.70448
_exptl_crystal_density_diffrn 4
_pd_block_id 2014-06-06T06:23|BATISI2O7D_phase4|pippo||
_pd_char_colour colourless
_pd_phase_name BATISI2O7
_pd_prep_temperature 1473
_pd_proc_ls_prof_R_factor 0.0418
_pd_proc_ls_prof_wR_factor 0.0535
_refine_ls_goodness_of_fit_all 11.41
_refine_ls_matrix_type full
_refine_ls_number_parameters 179
_refine_ls_number_restraints 8
_refine_ls_shift/su_max 0.04
_refine_ls_shift/su_mean 0.00
_cod_data_source_file po5015sup1.cf
_cod_data_source_block BATISI2O7D_Triclinic
_cod_original_cell_volume 588.392(6)
_cod_database_code 2106011

loop_
_symmetry_equiv_pos_site_id
_symmetry_equiv_pos_as_xyz
1 +x,+y,+z
-1 -x,-y,-z

loop_
_atom_site_type_symbol
_atom_site_label
_atom_site_fract_x
_atom_site_fract_y
_atom_site_fract_z
_atom_site_occupancy
_atom_site_thermal_displace_type
_atom_site_U_iso_or_equiv
_atom_site_symmetry_multiplicity
Ba Ba1t 0.0064(7) 0.2643(7) 0.5059(8) 1.0 Uiso 0.032(2) 2
Ba Ba2t 0.5018(7) 0.7632(6) 0.0080(8) 1.0 Uiso 0.027(2) 2
Ti Ti1t 0.6503(11) -0.0007(13) 0.3457(13) 1.0 Uiso 0.004(1) 2
Ti Ti2t -0.1343(12) 0.4990(14) 0.1462(15) 1.0 Uiso 0.014(1) 2
Si Si1t 0.3021(15) 0.5210(14) 0.2355(13) 1.0 Uiso 0.004(2) 2
Si Si2t 0.4819(18) 0.2800(16) 0.4752(19) 1.0 Uiso 0.011(2) 2
Si Si3t 0.2103(14) -0.0218(14) 0.2356(14) 1.0 Uiso 0.004(3) 2
Si Si4t -0.0300(16) 0.7777(15) -0.0125(19) 1.0 Uiso 0.004(2) 2
O O1t 0.6057(26) 0.1966(23) 0.3589(34) 1.0 Uiso 0.004(2) 2
O O2t 0.6407(29) -0.1885(23) 0.438(4) 1.0 Uiso 0.004(2) 2
O O3t 0.363(4) 0.3820(25) 0.340(4) 1.0 Uiso 0.013(3) 2
O O4t 0.714(5) -0.004(4) 0.156(5) 1.0 Uiso 0.004(3) 2
O O5t 0.392(4) 0.6398(29) 0.361(4) 1.0 Uiso 0.008(3) 2
O O6t 0.3421(34) 0.5267(33) 0.0276(21) 1.0 Uiso 0.011(1) 2
O O7t 0.1103(19) 0.5358(35) 0.258(4) 1.0 Uiso 0.013(4) 2
O O8t -0.1684(29) 0.6995(24) 0.076(4) 1.0 Uiso 0.007(2) 2
O O9t -0.0645(33) 0.3150(26) 0.137(4) 1.0 Uiso 0.032(3) 2
O O10t 0.102(4) 0.8540(30) 0.147(4) 1.0 Uiso 0.010(5) 2
O O11t -0.213(5) 0.503(5) 0.333(5) 1.0 Uiso 0.004(3) 2
O O12t 0.139(5) 0.1239(28) 0.162(5) 1.0 Uiso 0.038(3) 2
O O13t 0.153(4) 0.9697(34) 0.4314(23) 1.0 Uiso 0.018(1) 2
O O14t 0.4151(20) 0.972(4) 0.266(4) 1.0 Uiso 0.037(1) 2

loop_
_atom_type_symbol
_atom_type_number_in_cell
Ba 4.0
Ti 4.0
Si 8.0
O 28.0

loop_
_geom_angle_atom_site_label_1
_geom_angle_atom_site_label_2
_geom_angle_atom_site_label_3
_geom_angle
_geom_angle_site_symmetry_1
_geom_angle_site_symmetry_3
_geom_angle_publ_flag
Ti2t Ba1t Ti2t 97.04(28) 1_555 -1_566 n
Ti2t Ba1t O2t 116.5(5) 1_555 -1_656 n
Ti2t Ba1t O7t 85.0(7) 1_555 -1_566 n
Ti2t Ba1t O9t 32.0(5) 1_555 1_555 n
Ti2t Ba1t O10t 140.9(7) 1_555 -1_566 n
Ti2t Ba1t O11t 26.9(6) 1_555 1_555 n
Ti2t Ba1t O11t 82.4(8) 1_555 -1_566 n
Ti2t Ba1t O13t 126.3(6) 1_555 -1_566 n
Ti2t Ba1t O2t 85.6(6) -1_566 -1_656 n
Ti2t Ba1t O7t 34.9(4) -1_566 -1_566 n
Ti2t Ba1t O9t 126.3(6) -1_566 1_555 n
Ti2t Ba1t O10t 74.3(4) -1_566 -1_566 n
Ti2t Ba1t O11t 81.9(8) -1_566 1_555 n
Ti2t Ba1t O11t 27.4(6) -1_566 -1_566 n
Ti2t Ba1t O13t 121.9(4) -1_566 -1_566 n
O2t Ba1t O7t 120.2(7) -1_656 -1_566 n
O2t Ba1t O9t 102.3(7) -1_656 1_555 n
O2t Ba1t O10t 101.0(8) -1_656 -1_566 n
O2t Ba1t O11t 136.7(8) -1_656 1_555 n
O2t Ba1t O11t 71.9(9) -1_656 -1_566 n
O2t Ba1t O13t 102.9(8) -1_656 -1_566 n
O7t Ba1t O9t 116.4(8) -1_566 1_555 n
O7t Ba1t O10t 66.0(9) -1_566 -1_566 n
O7t Ba1t O11t 60.6(9) -1_566 1_555 n
O7t Ba1t O11t 55.7(8) -1_566 -1_566 n
O7t Ba1t O13t 105.8(8) -1_566 -1_566 n
O9t Ba1t O10t 149.8(7) 1_555 -1_566 n
O9t Ba1t O11t 56.1(8) 1_555 1_555 n
O9t Ba1t O11t 105.0(9) 1_555 -1_566 n
O9t Ba1t O13t 108.0(7) 1_555 -1_566 n
O10t Ba1t O11t 114.8(9) -1_566 1_555 n
O10t Ba1t O11t 100.3(7) -1_566 -1_566 n
O10t Ba1t O13t 47.6(5) -1_566 -1_566 n
O11t Ba1t O11t 78.3(12) 1_555 -1_566 n
O11t Ba1t O13t 118.8(10) 1_555 -1_566 n
O11t Ba1t O13t 146.9(8) -1_566 -1_566 n
Ti1t Ba2t Ti1t 96.29(26) 1_565 -1_665 n
Ti1t Ba2t Si1t 104.00(27) 1_565 1_555 n
Ti1t Ba2t O1t 128.6(5) 1_565 -1_665 n
Ti1t Ba2t O4t 27.0(6) 1_565 1_565 n
Ti1t Ba2t O4t 81.5(8) 1_565 -1_665 n
Ti1t Ba2t O6t 130.7(4) 1_565 1_555 n
Ti1t Ba2t O8t 80.1(6) 1_565 1_655 n
Ti1t Ba2t O14t 32.6(4) 1_565 1_555 n
Ti1t Ba2t Si1t 133.62(29) -1_665 1_555 n
Ti1t Ba2t O1t 33.7(5) -1_665 -1_665 n
Ti1t Ba2t O4t 81.3(8) -1_665 1_565 n
Ti1t Ba2t O4t 26.2(6) -1_665 -1_665 n
Ti1t Ba2t O6t 121.2(6) -1_665 1_555 n
Ti1t Ba2t O8t 119.2(5) -1_665 1_655 n
Ti1t Ba2t O14t 85.7(8) -1_665 1_555 n
Si1t Ba2t O1t 119.8(5) 1_555 -1_665 n
Si1t Ba2t O4t 129.9(7) 1_555 1_565 n
Si1t Ba2t O4t 117.4(6) 1_555 -1_665 n
Si1t Ba2t O6t 26.90(33) 1_555 1_555 n
Si1t Ba2t O8t 105.2(5) 1_555 1_655 n
Si1t Ba2t O14t 89.6(7) 1_555 1_555 n
O1t Ba2t O4t 108.0(9) -1_665 1_565 n
O1t Ba2t O4t 55.8(7) -1_665 -1_665 n
O1t Ba2t O6t 96.7(6) -1_665 1_555 n
O1t Ba2t O8t 110.2(7) -1_665 1_655 n
O1t Ba2t O14t 118.1(8) -1_665 1_555 n
O4t Ba2t O4t 77.1(12) 1_565 -1_665 n
O4t Ba2t O6t 155.3(8) 1_565 1_555 n
O4t Ba2t O8t 68.8(10) 1_565 1_655 n
O4t Ba2t O14t 53.2(8) 1_565 1_555 n
O4t Ba2t O6t 117.9(10) -1_665 1_555 n
O4t Ba2t O8t 136.4(8) -1_665 1_655 n
O4t Ba2t O14t 62.3(9) -1_665 1_555 n
O6t Ba2t O8t 103.9(8) 1_555 1_655 n
O6t Ba2t O14t 114.0(8) 1_555 1_555 n
O8t Ba2t O14t 112.1(7) 1_655 1_555 n
Ba2t Ti1t Ba2t 83.71(26) 1_545 -1_665 n
Ba2t Ti1t O1t 131.0(9) 1_545 1_555 n
Ba2t Ti1t O2t 65.7(9) 1_545 1_555 n
Ba2t Ti1t O4t 57.8(15) 1_545 1_555 n
Ba2t Ti1t O13t 141.3(10) 1_545 -1_666 n
Ba2t Ti1t O14t 59.1(11) 1_545 1_545 n
Ba2t Ti1t O1t 49.3(8) -1_665 1_555 n
Ba2t Ti1t O2t 147.3(10) -1_665 1_555 n
Ba2t Ti1t O4t 58.5(17) -1_665 1_555 n
Ba2t Ti1t O13t 126.2(10) -1_665 -1_666 n
Ba2t Ti1t O14t 71.2(13) -1_665 1_545 n
O1t Ti1t O2t 152.0(10) 1_555 1_555 n
O1t Ti1t O4t 98.5(18) 1_555 1_555 n
O1t Ti1t O13t 86.0(13) 1_555 -1_666 n
O1t Ti1t O14t 88.9(15) 1_555 1_545 n
O2t Ti1t O4t 109.2(19) 1_555 1_555 n
O2t Ti1t O13t 86.2(13) 1_555 -1_666 n
O2t Ti1t O14t 82.9(16) 1_555 1_545 n
O4t Ti1t O13t 113.3(16) 1_555 -1_666 n
O4t Ti1t O14t 100.2(18) 1_555 1_545 n
O13t Ti1t O14t 146.4(11) -1_666 1_545 n
Ba1t Ti2t Ba1t 82.96(28) 1_555 -1_566 n
Ba1t Ti2t O6t 122.1(10) 1_555 -1_565 n
Ba1t Ti2t O7t 70.1(10) 1_555 1_555 n
Ba1t Ti2t O8t 146.0(9) 1_555 1_555 n
Ba1t Ti2t O9t 49.5(10) 1_555 1_555 n
Ba1t Ti2t O11t 59.4(16) 1_555 1_555 n
Ba1t Ti2t O6t 133.2(10) -1_566 -1_565 n
Ba1t Ti2t O7t 56.0(8) -1_566 1_555 n
Ba1t Ti2t O8t 63.0(9) -1_566 1_555 n
Ba1t Ti2t O9t 128.3(11) -1_566 1_555 n
Ba1t Ti2t O11t 57.4(15) -1_566 1_555 n
O6t Ti2t O7t 162.7(11) -1_565 1_555 n
O6t Ti2t O8t 84.3(13) -1_565 1_555 n
O6t Ti2t O9t 93.8(15) -1_565 1_555 n
O6t Ti2t O11t 99.2(15) -1_565 1_555 n
O7t Ti2t O8t 90.1(13) 1_555 1_555 n
O7t Ti2t O9t 85.7(13) 1_555 1_555 n
O7t Ti2t O11t 97.8(17) 1_555 1_555 n
O8t Ti2t O9t 159.6(11) 1_555 1_555 n
O8t Ti2t O11t 98.2(18) 1_555 1_555 n
O9t Ti2t O11t 102.2(19) 1_555 1_555 n
Ba2t Si1t O3t 134.5(14) 1_555 1_555 n
Ba2t Si1t O5t 64.9(11) 1_555 1_555 n
Ba2t Si1t O6t 48.2(11) 1_555 1_555 n
Ba2t Si1t O7t 121.6(14) 1_555 1_555 n
O3t Si1t O5t 106.7(19) 1_555 1_555 n
O3t Si1t O6t 113.1(18) 1_555 1_555 n
O3t Si1t O7t 103.9(19) 1_555 1_555 n
O5t Si1t O6t 112.6(16) 1_555 1_555 n
O5t Si1t O7t 102.0(17) 1_555 1_555 n
O6t Si1t O7t 117.2(15) 1_555 1_555 n
O1t Si2t O2t 113.6(14) 1_555 -1_656 n
O1t Si2t O3t 109.2(17) 1_555 1_555 n
O1t Si2t O5t 106.9(17) 1_555 -1_666 n
O2t Si2t O3t 106.7(18) -1_656 1_555 n
O2t Si2t O5t 108.9(17) -1_656 -1_666 n
O3t Si2t O5t 111.5(22) 1_555 -1_666 n
O10t Si3t O12t 115.5(22) 1_545 1_555 n
O10t Si3t O13t 96.5(16) 1_545 1_545 n
O10t Si3t O14t 119.6(20) 1_545 1_545 n
O12t Si3t O13t 102.5(20) 1_555 1_545 n
O12t Si3t O14t 111.5(23) 1_555 1_545 n
O13t Si3t O14t 108.3(16) 1_545 1_545 n
O8t Si4t O9t 113.1(16) 1_555 -1_565 n
O8t Si4t O10t 109.4(17) 1_555 1_555 n
O8t Si4t O12t 105.0(20) 1_555 -1_565 n
O9t Si4t O10t 112.6(18) -1_565 1_555 n
O9t Si4t O12t 101.8(19) -1_565 -1_565 n
O10t Si4t O12t 114.6(23) 1_555 -1_565 n
Ba2t O1t Ti1t 97.0(9) -1_665 1_555 n
Ba2t O1t Si2t 109.9(13) -1_665 1_555 n
Ti1t O1t Si2t 130.3(15) 1_555 1_555 n
Ba1t O2t Ti1t 101.5(7) -1_656 1_555 n
Ba1t O2t Si2t 117.2(14) -1_656 -1_656 n
Ti1t O2t Si2t 139.1(15) 1_555 -1_656 n
Si1t O3t Si2t 158.7(27) 1_555 1_555 n
Ba2t O4t Ba2t 102.9(12) 1_545 -1_665 n
Ba2t O4t Ti1t 95.2(16) 1_545 1_555 n
Ba2t O4t Ti1t 95.4(18) -1_665 1_555 n
Si1t O5t Si2t 161.2(27) 1_555 -1_666 n
Ba2t O6t Ti2t 115.9(13) 1_555 -1_565 n
Ba2t O6t Si1t 104.9(13) 1_555 1_555 n
Ti2t O6t Si1t 109.9(14) -1_565 1_555 n
Ba1t O7t Ti2t 89.1(8) -1_566 1_555 n
Ba1t O7t Si1t 123.3(15) -1_566 1_555 n
Ti2t O7t Si1t 145.5(18) 1_555 1_555 n
Ba2t O8t Ti2t 110.9(8) 1_455 1_555 n
Ba2t O8t Si4t 122.6(15) 1_455 1_555 n
Ti2t O8t Si4t 120.7(14) 1_555 1_555 n
Ba1t O9t Ti2t 98.5(10) 1_555 1_555 n
Ba1t O9t Si4t 116.1(17) 1_555 -1_565 n
Ti2t O9t Si4t 138.3(20) 1_555 -1_565 n
Ba1t O10t Si3t 99.5(12) -1_566 1_565 n
Ba1t O10t Si4t 100.9(13) -1_566 1_555 n
Si3t O10t Si4t 154.3(25) 1_565 1_555 n
Ba1t O11t Ba1t 101.7(12) 1_555 -1_566 n
Ba1t O11t Ti2t 93.7(18) 1_555 1_555 n
Ba1t O11t Ti2t 95.3(16) -1_566 1_555 n
Si3t O12t Si4t 153.0(30) 1_555 -1_565 n
Ba1t O13t Ti1t 107.2(11) -1_566 -1_666 n
Ba1t O13t Si3t 114.6(15) -1_566 1_565 n
Ti1t O13t Si3t 114.8(15) -1_666 1_565 n
Ba2t O14t Ti1t 88.3(10) 1_555 1_565 n
Ba2t O14t Si3t 106.2(15) 1_555 1_565 n
Ti1t O14t Si3t 165.5(24) 1_565 1_565 n

loop_
_geom_bond_atom_site_label_1
_geom_bond_atom_site_label_2
_geom_bond_distance
_geom_bond_site_symmetry_2
_geom_bond_publ_flag
Ba1t Ba1t 5.294(13) -1_556 n
Ba1t Ba1t 4.720(13) -1_566 n
Ba1t Ba2t 5.071(8) -1_565 n
Ba1t Ba2t 4.857(8) -1_666 n
Ba1t Ti1t 3.919(13) 1_455 n
Ba1t Ti1t 3.824(12) -1_656 n
Ba1t Ti2t 3.596(15) 1_555 n
Ba1t Ti2t 3.529(14) -1_566 n
Ba1t Si1t 4.245(13) 1_555 n
Ba1t Si1t 4.016(12) -1_566 n
Ba1t Si2t 4.160(15) 1_455 n
Ba1t Si2t 3.852(15) 1_555 n
Ba1t Si3t 4.013(13) 1_555 n
Ba1t Si3t 3.723(13) -1_556 n
Ba1t Si4t 3.750(15) -1_565 n
Ba1t Si4t 3.782(15) -1_566 n
Ba1t O1t 3.265(23) 1_455 n
Ba1t O2t 2.878(24) -1_656 n
Ba1t O3t 3.51(4) 1_555 n
Ba1t O4t 4.16(4) 1_455 n
Ba1t O4t 4.02(4) -1_656 n
Ba1t O5t 3.63(4) -1_566 n
Ba1t O7t 3.474(33) 1_555 n
Ba1t O7t 2.925(28) -1_566 n
Ba1t O8t 3.181(32) -1_566 n
Ba1t O9t 2.764(32) 1_555 n
Ba1t O10t 3.115(32) -1_566 n
Ba1t O11t 3.10(5) 1_555 n
Ba1t O11t 2.98(4) -1_566 n
Ba1t O12t 3.27(4) 1_555 n
Ba1t O13t 3.257(34) 1_545 n
Ba1t O13t 2.750(30) -1_566 n
Ba2t Ba1t 5.071(8) -1_565 n
Ba2t Ba1t 4.857(8) -1_666 n
Ba2t Ba2t 5.271(13) -1_665 n
Ba2t Ba2t 4.742(13) -1_675 n
Ba2t Ti1t 3.503(13) 1_565 n
Ba2t Ti1t 3.603(14) -1_665 n
Ba2t Ti2t 3.928(13) 1_655 n
Ba2t Ti2t 3.955(14) -1_565 n
Ba2t Si1t 3.510(13) 1_555 n
Ba2t Si1t 3.856(13) -1_665 n
Ba2t Si2t 3.663(15) -1_665 n
Ba2t Si2t 3.866(15) -1_666 n
Ba2t Si3t 3.790(12) 1_565 n
Ba2t Si3t 4.104(13) -1_665 n
Ba2t Si4t 4.229(13) 1_555 n
Ba2t Si4t 3.776(13) 1_655 n
Ba2t O1t 2.753(27) -1_665 n
Ba2t O2t 3.243(31) 1_565 n
Ba2t O3t 3.323(35) -1_665 n
Ba2t O4t 2.98(4) 1_565 n
Ba2t O4t 3.08(5) -1_665 n
Ba2t O5t 3.181(32) 1_555 n
Ba2t O6t 2.708(30) 1_555 n
Ba2t O6t 3.188(33) -1_665 n
Ba2t O8t 2.670(25) 1_655 n
Ba2t O9t 3.556(28) -1_565 n
Ba2t O10t 3.65(4) 1_555 n
Ba2t O11t 3.99(4) 1_655 n
Ba2t O11t 4.10(4) -1_565 n
Ba2t O12t 3.53(4) -1_665 n
Ba2t O14t 3.01(4) 1_555 n
Ba2t O14t 3.49(4) -1_675 n
Ti1t Ba1t 3.919(13) 1_655 n
Ti1t Ba1t 3.824(12) -1_656 n
Ti1t Ba2t 3.503(13) 1_545 n
Ti1t Ba2t 3.603(14) -1_665 n
Ti1t Ti1t 3.618(16) -1_656 n
Ti1t Si2t 3.331(20) 1_555 n
Ti1t Si2t 3.354(18) -1_656 n
Ti1t Si3t 3.472(15) 1_555 n
Ti1t Si3t 3.136(14) -1_656 n
Ti1t O1t 2.013(26) 1_555 n
Ti1t O2t 2.010(24) 1_555 n
Ti1t O2t 3.598(24) -1_656 n
Ti1t O4t 1.595(34) 1_555 n
Ti1t O13t 2.097(28) -1_666 n
Ti1t O14t 1.887(20) 1_545 n
Ti1t O14t 3.052(31) -1_666 n
Ti2t Ba1t 3.596(15) 1_555 n
Ti2t Ba1t 3.529(14) -1_566 n
Ti2t Ba2t 3.928(13) 1_455 n
Ti2t Ba2t 3.955(14) -1_565 n
Ti2t Ti2t 3.329(17) -1_565 n
Ti2t Si1t 3.439(16) 1_555 n
Ti2t Si1t 2.933(15) -1_565 n
Ti2t Si4t 3.203(19) 1_555 n
Ti2t Si4t 3.294(20) -1_565 n
Ti2t O6t 1.933(27) -1_565 n
Ti2t O7t 2.018(21) 1_555 n
Ti2t O7t 3.084(27) -1_565 n
Ti2t O8t 2.081(27) 1_555 n
Ti2t O8t 3.740(25) -1_565 n
Ti2t O9t 1.929(28) 1_555 n
Ti2t O9t 3.420(29) -1_565 n
Ti2t O11t 1.628(33) 1_555 n
Si1t Ba1t 4.245(13) 1_555 n
Si1t Ba1t 4.016(12) -1_566 n
Si1t Ba2t 3.510(13) 1_555 n
Si1t Ba2t 3.856(13) -1_665 n
Si1t Ti2t 3.439(16) 1_555 n
Si1t Ti2t 2.933(15) -1_565 n
Si1t Si2t 3.190(18) 1_555 n
Si1t Si2t 3.206(16) -1_666 n
Si1t Si4t 3.913(22) 1_555 n
Si1t Si4t 3.892(21) -1_565 n
Si1t O3t 1.629(30) 1_555 n
Si1t O5t 1.603(30) 1_555 n
Si1t O6t 1.643(12) 1_555 n
Si1t O7t 1.580(13) 1_555 n
Si1t O8t 3.245(31) -1_565 n
Si1t O9t 3.552(30) 1_555 n
Si1t O9t 3.48(4) -1_565 n
Si1t O11t 3.438(33) -1_566 n
Si2t Ba1t 3.852(15) 1_555 n
Si2t Ba1t 4.160(15) 1_655 n
Si2t Ba2t 3.663(15) -1_665 n
Si2t Ba2t 3.866(15) -1_666 n
Si2t Ti1t 3.331(20) 1_555 n
Si2t Ti1t 3.354(18) -1_656 n
Si2t Si1t 3.190(18) 1_555 n
Si2t Si1t 3.206(16) -1_666 n
Si2t Si3t 3.956(22) 1_555 n
Si2t Si3t 3.936(22) -1_656 n
Si2t O1t 1.655(30) 1_555 n
Si2t O2t 1.565(30) -1_656 n
Si2t O3t 1.618(30) 1_555 n
Si2t O5t 1.647(30) -1_666 n
Si2t O11t 3.54(4) -1_566 n
Si2t O14t 3.45(4) 1_545 n
Si2t O14t 3.20(4) -1_666 n
Si3t Ba1t 4.013(13) 1_555 n
Si3t Ba1t 3.723(13) -1_556 n
Si3t Ba2t 3.790(12) 1_545 n
Si3t Ba2t 4.104(13) -1_665 n
Si3t Ti1t 3.472(15) 1_555 n
Si3t Ti1t 3.136(14) -1_656 n
Si3t Si2t 3.956(22) 1_555 n
Si3t Si2t 3.936(22) -1_656 n
Si3t Si4t 3.142(16) 1_545 n
Si3t Si4t 3.157(19) -1_565 n
Si3t O1t 3.581(29) -1_656 n
Si3t O2t 3.278(31) -1_656 n
Si3t O4t 3.100(33) -1_655 n
Si3t O10t 1.589(12) 1_545 n
Si3t O12t 1.626(30) 1_555 n
Si3t O13t 1.612(12) 1_545 n
Si3t O14t 1.613(13) 1_545 n
Si4t Ba1t 3.750(15) -1_565 n
Si4t Ba1t 3.782(15) -1_566 n
Si4t Ba2t 3.776(13) 1_455 n
Si4t Ba2t 4.229(13) 1_555 n
Si4t Ti2t 3.203(19) 1_555 n
Si4t Ti2t 3.294(20) -1_565 n
Si4t Si1t 3.913(22) 1_555 n
Si4t Si1t 3.892(21) -1_565 n
Si4t Si3t 3.142(16) 1_565 n
Si4t Si3t 3.157(19) -1_565 n
Si4t O4t 3.38(4) 1_465 n
Si4t O7t 3.23(4) 1_555 n
Si4t O8t 1.593(30) 1_555 n
Si4t O9t 1.594(30) -1_565 n
Si4t O10t 1.634(30) 1_555 n
Si4t O12t 1.621(40) -1_565 n
O1t Ba1t 3.265(23) 1_655 n
O1t Ba2t 2.753(27) -1_665 n
O1t Ti1t 2.013(26) 1_555 n
O1t Si2t 1.655(30) 1_555 n
O1t Si3t 3.581(29) -1_656 n
O1t O2t 2.695(24) -1_656 n
O1t O3t 2.667(30) 1_555 n
O1t O4t 2.75(4) 1_555 n
O1t O5t 2.652(29) -1_666 n
O1t O13t 2.80(4) -1_666 n
O1t O14t 2.73(4) 1_545 n
O2t Ba1t 2.878(24) -1_656 n
O2t Ba2t 3.243(31) 1_545 n
O2t Ti1t 2.010(24) 1_555 n
O2t Ti1t 3.598(24) -1_656 n
O2t Si2t 1.565(30) -1_656 n
O2t Si3t 3.278(31) -1_656 n
O2t O1t 2.695(24) -1_656 n
O2t O3t 2.555(31) -1_656 n
O2t O4t 2.95(4) 1_555 n
O2t O5t 2.614(29) 1_545 n
O2t O13t 2.81(4) -1_666 n
O2t O14t 2.58(4) 1_545 n
O2t O14t 3.18(4) -1_666 n
O3t Ba1t 3.51(4) 1_555 n
O3t Ba2t 3.323(35) -1_665 n
O3t Si1t 1.629(30) 1_555 n
O3t Si2t 1.618(26) 1_555 n
O3t O1t 2.667(30) 1_555 n
O3t O2t 2.555(31) -1_656 n
O3t O5t 2.59(4) 1_555 n
O3t O5t 2.70(4) -1_666 n
O3t O6t 2.730(31) 1_555 n
O3t O7t 2.527(33) 1_555 n
O3t O11t 3.13(5) -1_566 n
O4t Ba1t 4.16(4) 1_655 n
O4t Ba1t 4.02(4) -1_656 n
O4t Ba2t 2.98(4) 1_545 n
O4t Ba2t 3.08(5) -1_665 n
O4t Ti1t 1.595(34) 1_555 n
O4t Si3t 3.100(33) -1_655 n
O4t Si4t 3.38(4) 1_645 n
O4t O1t 2.75(4) 1_555 n
O4t O2t 2.95(4) 1_555 n
O4t O12t 3.07(5) -1_655 n
O4t O13t 3.10(4) -1_666 n
O4t O14t 2.68(4) 1_545 n
O4t O14t 3.15(5) -1_665 n
O5t Ba1t 3.63(4) -1_566 n
O5t Ba2t 3.181(32) 1_555 n
O5t Si1t 1.603(25) 1_555 n
O5t Si2t 1.647(29) -1_666 n
O5t O1t 2.652(29) -1_666 n
O5t O2t 2.614(29) 1_565 n
O5t O3t 2.59(4) 1_555 n
O5t O3t 2.70(4) -1_666 n
O5t O6t 2.701(27) 1_555 n
O5t O7t 2.474(30) 1_555 n
O6t Ba2t 2.708(30) 1_555 n
O6t Ba2t 3.188(33) -1_665 n
O6t Ti2t 1.933(27) -1_565 n
O6t Si1t 1.643(12) 1_555 n
O6t O3t 2.730(31) 1_555 n
O6t O5t 2.701(27) 1_555 n
O6t O6t 2.68(5) -1_665 n
O6t O7t 2.751(27) 1_555 n
O6t O8t 2.70(4) -1_565 n
O6t O9t 2.82(4) -1_565 n
O6t O11t 2.72(4) -1_565 n
O7t Ba1t 3.474(33) 1_555 n
O7t Ba1t 2.925(28) -1_566 n
O7t Ti2t 2.018(21) 1_555 n
O7t Ti2t 3.084(27) -1_565 n
O7t Si1t 1.580(13) 1_555 n
O7t Si4t 3.23(4) 1_555 n
O7t O3t 2.527(33) 1_555 n
O7t O5t 2.474(30) 1_555 n
O7t O6t 2.751(27) 1_555 n
O7t O8t 2.90(4) 1_555 n
O7t O9t 2.69(4) 1_555 n
O7t O11t 2.76(4) 1_555 n
O7t O11t 3.04(5) -1_566 n
O8t Ba1t 3.181(32) -1_566 n
O8t Ba2t 2.670(25) 1_455 n
O8t Ti2t 2.081(27) 1_555 n
O8t Ti2t 3.740(25) -1_565 n
O8t Si1t 3.245(31) -1_565 n
O8t Si4t 1.593(30) 1_555 n
O8t O6t 2.70(4) -1_565 n
O8t O7t 2.90(4) 1_555 n
O8t O9t 2.660(27) -1_565 n
O8t O10t 2.635(29) 1_555 n
O8t O11t 2.82(5) 1_555 n
O8t O12t 2.550(35) -1_565 n
O9t Ba1t 2.764(32) 1_555 n
O9t Ba2t 3.556(28) -1_565 n
O9t Ti2t 1.929(28) 1_555 n
O9t Ti2t 3.420(29) -1_565 n
O9t Si1t 3.552(30) 1_555 n
O9t Si1t 3.48(4) -1_565 n
O9t Si4t 1.594(27) -1_565 n
O9t O6t 2.82(4) -1_565 n
O9t O7t 2.69(4) 1_555 n
O9t O8t 2.660(27) -1_565 n
O9t O10t 2.686(30) -1_565 n
O9t O11t 2.77(4) 1_555 n
O9t O12t 2.494(34) 1_555 n
O10t Ba1t 3.115(32) -1_566 n
O10t Ba2t 3.65(4) 1_555 n
O10t Si3t 1.589(12) 1_565 n
O10t Si4t 1.634(25) 1_555 n
O10t O8t 2.635(29) 1_555 n
O10t O9t 2.686(30) -1_565 n
O10t O12t 2.72(4) 1_565 n
O10t O12t 2.74(4) -1_565 n
O10t O13t 2.388(30) 1_555 n
O10t O14t 2.767(31) 1_555 n
O11t Ba1t 3.10(5) 1_555 n
O11t Ba1t 2.98(4) -1_566 n
O11t Ba2t 3.99(4) 1_455 n
O11t Ba2t 4.10(4) -1_565 n
O11t Ti2t 1.628(33) 1_555 n
O11t Si1t 3.438(33) -1_566 n
O11t Si2t 3.54(4) -1_566 n
O11t O3t 3.13(5) -1_566 n
O11t O6t 2.72(4) -1_565 n
O11t O7t 2.76(4) 1_555 n
O11t O7t 3.04(5) -1_566 n
O11t O8t 2.82(5) 1_555 n
O11t O9t 2.77(4) 1_555 n
O12t Ba1t 3.27(4) 1_555 n
O12t Ba2t 3.53(4) -1_665 n
O12t Si3t 1.626(27) 1_555 n
O12t Si4t 1.621(30) -1_565 n
O12t O4t 3.07(5) -1_655 n
O12t O8t 2.550(35) -1_565 n
O12t O9t 2.494(34) 1_555 n
O12t O10t 2.72(4) 1_545 n
O12t O10t 2.74(4) -1_565 n
O12t O13t 2.526(35) 1_545 n
O12t O14t 2.68(4) 1_545 n
O13t Ba1t 3.257(34) 1_565 n
O13t Ba1t 2.750(30) -1_566 n
O13t Ti1t 2.097(28) -1_666 n
O13t Si3t 1.612(26) 1_565 n
O13t O1t 2.80(4) -1_666 n
O13t O2t 2.81(4) -1_666 n
O13t O4t 3.10(4) -1_666 n
O13t O10t 2.388(30) 1_555 n
O13t O12t 2.526(35) 1_565 n
O13t O13t 2.88(5) -1_576 n
O13t O14t 2.615(29) 1_555 n
O14t Ba2t 3.01(4) 1_555 n
O14t Ba2t 3.49(4) -1_675 n
O14t Ti1t 1.887(20) 1_565 n
O14t Ti1t 3.052(31) -1_666 n
O14t Si2t 3.45(4) 1_565 n
O14t Si2t 3.20(4) -1_666 n
O14t Si3t 1.613(13) 1_565 n
O14t O1t 2.73(4) 1_565 n
O14t O2t 2.58(4) 1_565 n
O14t O2t 3.18(4) -1_666 n
O14t O4t 2.68(4) 1_565 n
O14t O4t 3.15(5) -1_665 n
O14t O10t 2.767(31) 1_555 n
O14t O12t 2.68(4) 1_565 n
O14t O13t 2.615(29) 1_555 n

loop_
_pd_block_diffractogram_id
2014-06-06T06:23|BATISI2O7D_H_01|pippo|pippo
